data_7704552
loop_
_publ_author_name
'Watanabe, Lara K.'
'Wrixon, Justin D.'
'Ahmed, Zeinab S.'
'Hayward, John J.'
'Abbasi, Parisa'
'Pilkington, Melanie'
'Macdonald, Charles L. B.'
'Rawson, Jeremy M.'

_publ_section_title
;
 Oxidative addition of tetrathiocins to palladium(0) and platinum(0): a
 route to dithiolate coordination complexes.
;
_journal_issue 26
_journal_name_full 'Dalton transactions (Cambridge, England : 2003)'
_journal_page_first 9086
_journal_page_last 9093
_journal_paper_doi 10.1039/d0dt01678k
_journal_volume 49
_journal_year 2020
_chemical_formula_moiety 'C35 H32 O2 P2 Pd S2'
_chemical_formula_sum 'C35 H32 O2 P2 Pd S2'
_chemical_formula_weight 717.06
_space_group_crystal_system orthorhombic
_space_group_IT_number 19
_space_group_name_Hall 'P 2ac 2ab'
_space_group_name_H-M_alt 'P 21 21 21'
_atom_sites_solution_hydrogens geom
_atom_sites_solution_primary direct
_atom_sites_solution_secondary difmap
_audit_creation_method SHELXL-2017/1
_audit_update_record
;
2019-12-13 deposited with the CCDC.	2020-05-25 downloaded from the CCDC.
;
_cell_angle_alpha 90
_cell_angle_beta 90
_cell_angle_gamma 90
_cell_formula_units_Z 4
_cell_length_a 11.4906(12)
_cell_length_b 12.9099(14)
_cell_length_c 21.333(2)
_cell_measurement_reflns_used 8934
_cell_measurement_temperature 150(2)
_cell_measurement_theta_max 26.60
_cell_measurement_theta_min 2.37
_cell_volume 3164.6(6)
_computing_cell_refinement 'Bruker SAINT, v6.45a'
_computing_data_collection 'Bruker SMART'
_computing_data_reduction 'Bruker SHELXTL XPREP'
_computing_molecular_graphics 'Mercury v3.0'
_computing_publication_material 'Bruker SHELXTL XCIF'
_computing_structure_refinement 'SHELXL-2017/1 (Sheldrick, 2017)'
_computing_structure_solution 'SHELXS-97 (Sheldrick, 1997)'
_diffrn_ambient_temperature 150(2)
_diffrn_measured_fraction_theta_full 1.000
_diffrn_measured_fraction_theta_max 1.000
_diffrn_measurement_device_type 'CCD area detector'
_diffrn_measurement_method 'phi and omega scans'
_diffrn_radiation_monochromator graphite
_diffrn_radiation_source 'fine-focus sealed tube'
_diffrn_radiation_type MoK\a
_diffrn_radiation_wavelength 0.71073
_diffrn_reflns_av_R_equivalents 0.0465
_diffrn_reflns_av_unetI/netI 0.0388
_diffrn_reflns_Laue_measured_fraction_full 1.000
_diffrn_reflns_Laue_measured_fraction_max 1.000
_diffrn_reflns_limit_h_max 14
_diffrn_reflns_limit_h_min -14
_diffrn_reflns_limit_k_max 16
_diffrn_reflns_limit_k_min -16
_diffrn_reflns_limit_l_max 27
_diffrn_reflns_limit_l_min -27
_diffrn_reflns_number 36543
_diffrn_reflns_point_group_measured_fraction_full 1.000
_diffrn_reflns_point_group_measured_fraction_max 1.000
_diffrn_reflns_theta_full 25.242
_diffrn_reflns_theta_max 27.500
_diffrn_reflns_theta_min 1.844
_exptl_absorpt_coefficient_mu 0.851
_exptl_absorpt_correction_T_max 0.9587
_exptl_absorpt_correction_T_min 0.8759
_exptl_absorpt_correction_type empirical
_exptl_absorpt_process_details sadabs
_exptl_crystal_colour red
_exptl_crystal_density_diffrn 1.505
_exptl_crystal_description block
_exptl_crystal_F_000 1464
_exptl_crystal_size_max 0.160
_exptl_crystal_size_mid 0.060
_exptl_crystal_size_min 0.050
_refine_diff_density_max 1.016
_refine_diff_density_min -0.636
_refine_diff_density_rms 0.078
_refine_ls_abs_structure_details
;
 Refined as an inversion twin.
;
_refine_ls_abs_structure_Flack -0.05(3)
_refine_ls_extinction_method none
_refine_ls_goodness_of_fit_ref 1.056
_refine_ls_hydrogen_treatment constr
_refine_ls_matrix_type full
_refine_ls_number_parameters 435
_refine_ls_number_reflns 7243
_refine_ls_number_restraints 68
_refine_ls_restrained_S_all 1.054
_refine_ls_R_factor_all 0.0389
_refine_ls_R_factor_gt 0.0337
_refine_ls_shift/su_max 0.001
_refine_ls_shift/su_mean 0.000
_refine_ls_structure_factor_coef Fsqd
_refine_ls_weighting_details 'w=1/[\s^2^(Fo^2^)+(0.0353P)^2^+1.4986P] where P=(Fo^2^+2Fc^2^)/3'
_refine_ls_weighting_scheme calc
_refine_ls_wR_factor_gt 0.0728
_refine_ls_wR_factor_ref 0.0756
_reflns_Friedel_coverage 0.790
_reflns_Friedel_fraction_full 1.000
_reflns_Friedel_fraction_max 1.000
_reflns_number_gt 6713
_reflns_number_total 7243
_reflns_threshold_expression 'I > 2\s(I)'
_cod_data_source_file d0dt01678k2.cif
_cod_data_source_block JW003
_cod_depositor_comments 'Adding full bibliography for 7704546--7704563.cif.'
_cod_database_code 7704552
_shelx_shelxl_version_number 2017/1
_shelx_space_group_comment
;
The symmetry employed for this shelxl refinement is uniquely defined
by the following loop, which should always be used as a source of
symmetry information in preference to the above space-group names.
They are only intended as comments.
;
_shelx_estimated_absorpt_t_min 0.876
_shelx_estimated_absorpt_t_max 0.959

loop_
_space_group_symop_operation_xyz
'x, y, z'
'-x+1/2, -y, z+1/2'
'-x, y+1/2, -z+1/2'
'x+1/2, -y+1/2, -z'

loop_
_atom_site_label
_atom_site_type_symbol
_atom_site_fract_x
_atom_site_fract_y
_atom_site_fract_z
_atom_site_U_iso_or_equiv
_atom_site_adp_type
_atom_site_occupancy
_atom_site_site_symmetry_order
_atom_site_calc_flag
_atom_site_refinement_flags_posn
_atom_site_refinement_flags_adp
_atom_site_refinement_flags_occupancy
_atom_site_disorder_assembly
_atom_site_disorder_group
Pd1 Pd -0.19953(3) 0.04566(2) 0.34205(2) 0.01782(9) Uani 1 1 d . . . . .
P1 P -0.23197(10) 0.21865(8) 0.34796(6) 0.0233(2) Uani 1 1 d D . . . .
S1 S -0.37742(10) 0.01500(9) 0.38695(6) 0.0270(3) Uani 1 1 d . . . . .
O1 O -0.5962(4) -0.3138(4) 0.4451(3) 0.0770(16) Uani 1 1 d . . . . .
C1 C -0.6043(7) -0.3748(7) 0.4960(4) 0.080(2) Uani 1 1 d . . . . .
H1A H -0.687900 -0.382376 0.506275 0.096 Uiso 1 1 calc R U . . .
H1B H -0.567459 -0.337708 0.531424 0.096 Uiso 1 1 calc R U . . .
S2 S -0.16429(9) -0.13003(8) 0.34226(6) 0.0242(2) Uani 1 1 d . . . . .
P2 P -0.03908(10) 0.08905(9) 0.28568(5) 0.0205(2) Uani 1 1 d . . . . .
O2 O -0.3921(4) -0.4392(3) 0.42402(17) 0.0437(10) Uani 1 1 d . . . . .
C2 C -0.5530(7) -0.4802(5) 0.4933(3) 0.060(2) Uani 1 1 d . . . . .
H2A H -0.588461 -0.519051 0.458147 0.072 Uiso 1 1 calc R U . . .
H2B H -0.571341 -0.517606 0.532635 0.072 Uiso 1 1 calc R U . . .
C3 C -0.4235(6) -0.4766(5) 0.4847(3) 0.0561(18) Uani 1 1 d . . . . .
H3A H -0.389094 -0.430935 0.517006 0.067 Uiso 1 1 calc R U . . .
H3B H -0.391088 -0.546968 0.490539 0.067 Uiso 1 1 calc R U . . .
C11 C -0.3799(4) -0.1195(4) 0.3976(2) 0.0240(10) Uani 1 1 d . . . . .
C12 C -0.4788(4) -0.1660(4) 0.4230(2) 0.0351(12) Uani 1 1 d . . . . .
H12 H -0.542708 -0.123735 0.435119 0.042 Uiso 1 1 calc R U . . .
C13 C -0.4861(5) -0.2719(5) 0.4311(3) 0.0419(14) Uani 1 1 d . . . . .
C14 C -0.3909(5) -0.3335(4) 0.4175(2) 0.0331(12) Uani 1 1 d . . . . .
C15 C -0.2939(5) -0.2884(3) 0.3921(2) 0.0265(10) Uani 1 1 d . . . . .
H15 H -0.228658 -0.330771 0.382511 0.032 Uiso 1 1 calc R U . . .
C16 C -0.2874(4) -0.1827(3) 0.3798(2) 0.0225(9) Uani 1 1 d . . . . .
C21 C -0.3728(4) 0.2645(3) 0.3221(2) 0.0241(10) Uani 1 1 d D . . . .
C22 C -0.4262(5) 0.2145(4) 0.2727(3) 0.0376(13) Uani 1 1 d D . . . .
H22 H -0.393335 0.152712 0.256288 0.045 Uiso 1 1 calc R U . . .
C23 C -0.5276(5) 0.2542(4) 0.2471(3) 0.0417(14) Uani 1 1 d D . . . .
H23 H -0.562883 0.220509 0.212370 0.050 Uiso 1 1 calc R U . . .
C24 C -0.5769(4) 0.3414(4) 0.2715(2) 0.0375(13) Uani 1 1 d D . . . .
H24 H -0.646641 0.368051 0.253841 0.045 Uiso 1 1 calc R U . . .
C25 C -0.5265(5) 0.3903(5) 0.3211(3) 0.0407(14) Uani 1 1 d D . . . .
H25 H -0.562229 0.450081 0.338561 0.049 Uiso 1 1 calc R U . . .
C26 C -0.4226(4) 0.3530(3) 0.3465(2) 0.0287(10) Uani 1 1 d D . . . .
H26 H -0.386444 0.388318 0.380304 0.034 Uiso 1 1 calc R U . . .
C31 C -0.1936(14) 0.2822(12) 0.4210(5) 0.025(3) Uani 0.5 1 d D U P A 1
C32 C -0.1539(12) 0.3820(10) 0.4255(5) 0.054(4) Uani 0.5 1 d D U P A 1
H32 H -0.143913 0.424300 0.389474 0.065 Uiso 0.5 1 calc R U P A 1
C33 C -0.1294(12) 0.4182(11) 0.4847(6) 0.060(4) Uani 0.5 1 d D U P A 1
H33 H -0.101329 0.487166 0.488444 0.072 Uiso 0.5 1 calc R U P A 1
C34 C -0.1421(14) 0.3634(11) 0.5371(7) 0.046(4) Uani 0.5 1 d D U P A 1
H34 H -0.125043 0.393189 0.576803 0.055 Uiso 0.5 1 calc R U P A 1
C35 C -0.1796(17) 0.2651(10) 0.5328(6) 0.069(5) Uani 0.5 1 d D U P A 1
H35 H -0.187177 0.223412 0.569333 0.082 Uiso 0.5 1 calc R U P A 1
C36 C -0.2079(13) 0.2242(8) 0.4726(5) 0.050(3) Uani 0.5 1 d D U P A 1
H36 H -0.237037 0.155618 0.469034 0.060 Uiso 0.5 1 calc R U P A 1
C31A C -0.2222(13) 0.2622(11) 0.4304(5) 0.022(3) Uani 0.5 1 d D U P A 2
C32A C -0.3075(11) 0.2399(7) 0.4749(4) 0.037(2) Uani 0.5 1 d D U P A 2
H32A H -0.375373 0.202984 0.462699 0.044 Uiso 0.5 1 calc R U P A 2
C33A C -0.2945(14) 0.2711(8) 0.5365(4) 0.055(3) Uani 0.5 1 d D U P A 2
H33A H -0.353563 0.254067 0.565958 0.067 Uiso 0.5 1 calc R U P A 2
C34A C -0.2015(15) 0.3244(12) 0.5560(6) 0.066(4) Uani 0.5 1 d D U P A 2
H34A H -0.197067 0.349304 0.597864 0.080 Uiso 0.5 1 calc R U P A 2
C35A C -0.1140(17) 0.3423(16) 0.5151(7) 0.078(7) Uani 0.5 1 d D U P A 2
H35A H -0.044053 0.373494 0.529396 0.094 Uiso 0.5 1 calc R U P A 2
C36A C -0.1255(11) 0.3149(12) 0.4506(6) 0.058(4) Uani 0.5 1 d D U P A 2
H36A H -0.066200 0.333236 0.421606 0.069 Uiso 0.5 1 calc R U P A 2
C41 C 0.1028(4) 0.0310(3) 0.2977(2) 0.0229(9) Uani 1 1 d . . . . .
C42 C 0.1968(5) 0.0630(4) 0.2613(2) 0.0360(11) Uani 1 1 d . . . . .
H42 H 0.185827 0.114847 0.230257 0.043 Uiso 1 1 calc R U . . .
C43 C 0.3048(5) 0.0206(4) 0.2699(3) 0.0412(13) Uani 1 1 d . . . . .
H43 H 0.368378 0.042929 0.244848 0.049 Uiso 1 1 calc R U . . .
C44 C 0.3213(4) -0.0553(4) 0.3152(3) 0.0378(12) Uani 1 1 d . . . . .
H44 H 0.396126 -0.084992 0.321203 0.045 Uiso 1 1 calc R U . . .
C45 C 0.2297(4) -0.0872(4) 0.3512(3) 0.0380(12) Uani 1 1 d . . . . .
H45 H 0.240844 -0.139357 0.382039 0.046 Uiso 1 1 calc R U . . .
C46 C 0.1198(4) -0.0434(4) 0.3428(2) 0.0288(9) Uani 1 1 d . . . . .
H46 H 0.056549 -0.065068 0.368333 0.035 Uiso 1 1 calc R U . . .
C51 C -0.0693(4) 0.0725(3) 0.2024(2) 0.0233(10) Uani 1 1 d . . . . .
C52 C -0.0354(5) 0.1429(4) 0.1571(3) 0.0436(13) Uani 1 1 d . . . . .
H52 H 0.003528 0.204702 0.169178 0.052 Uiso 1 1 calc R U . . .
C53 C -0.0574(6) 0.1246(5) 0.0943(3) 0.0551(18) Uani 1 1 d . . . . .
H53 H -0.032100 0.172963 0.063682 0.066 Uiso 1 1 calc R U . . .
C54 C -0.1154(5) 0.0372(5) 0.0763(2) 0.0503(15) Uani 1 1 d . . . . .
H54 H -0.131511 0.024883 0.033221 0.060 Uiso 1 1 calc R U . . .
C55 C -0.1499(5) -0.0326(5) 0.1209(2) 0.0443(14) Uani 1 1 d . . . . .
H55 H -0.189407 -0.093891 0.108443 0.053 Uiso 1 1 calc R U . . .
C56 C -0.1285(5) -0.0156(4) 0.1835(2) 0.0315(11) Uani 1 1 d . . . . .
H56 H -0.154390 -0.064298 0.213767 0.038 Uiso 1 1 calc R U . . .
C61 C -0.1292(4) 0.2840(4) 0.2958(3) 0.0340(12) Uani 1 1 d . . . . .
H61A H -0.160427 0.284614 0.252581 0.041 Uiso 1 1 calc R U . . .
H61B H -0.118621 0.356628 0.309544 0.041 Uiso 1 1 calc R U . . .
C62 C -0.0131(4) 0.2283(4) 0.2969(2) 0.0282(10) Uani 1 1 d . . . . .
H62A H 0.026264 0.240254 0.337543 0.034 Uiso 1 1 calc R U . . .
H62B H 0.037582 0.254991 0.263069 0.034 Uiso 1 1 calc R U . . .

loop_
_atom_site_aniso_label
_atom_site_aniso_U_11
_atom_site_aniso_U_22
_atom_site_aniso_U_33
_atom_site_aniso_U_23
_atom_site_aniso_U_13
_atom_site_aniso_U_12
Pd1 0.01725(14) 0.01816(15) 0.01807(14) -0.00127(14) -0.00037(14) 0.00336(12)
P1 0.0241(6) 0.0189(5) 0.0268(6) -0.0061(5) -0.0077(5) 0.0048(4)
S1 0.0211(5) 0.0276(6) 0.0322(6) -0.0016(5) 0.0073(5) 0.0070(5)
O1 0.046(3) 0.083(4) 0.102(4) 0.036(3) 0.026(3) -0.002(3)
C1 0.070(5) 0.086(6) 0.085(6) 0.022(5) 0.035(5) -0.007(5)
S2 0.0199(5) 0.0199(5) 0.0328(6) 0.0041(6) 0.0077(5) 0.0051(4)
P2 0.0192(6) 0.0202(5) 0.0221(6) -0.0014(4) -0.0006(5) -0.0009(4)
O2 0.063(3) 0.031(2) 0.037(2) 0.0058(17) 0.0097(19) -0.0131(19)
C2 0.095(6) 0.046(4) 0.039(3) -0.008(3) 0.024(3) -0.029(4)
C3 0.093(5) 0.042(4) 0.034(3) 0.006(3) 0.006(3) -0.018(3)
C11 0.021(2) 0.032(3) 0.018(2) 0.0026(18) -0.0010(18) 0.001(2)
C12 0.026(3) 0.043(3) 0.036(3) 0.004(2) 0.011(2) 0.002(2)
C13 0.036(3) 0.047(3) 0.043(3) 0.013(3) 0.010(3) -0.009(3)
C14 0.040(3) 0.034(3) 0.026(3) 0.004(2) 0.001(2) -0.005(2)
C15 0.031(2) 0.027(2) 0.021(2) -0.0011(18) 0.003(2) 0.003(2)
C16 0.018(2) 0.029(2) 0.020(2) 0.0021(17) 0.0001(18) 0.0007(19)
C21 0.024(2) 0.022(2) 0.026(2) 0.0033(18) -0.0054(18) 0.0014(18)
C22 0.040(3) 0.027(3) 0.046(3) -0.003(2) -0.020(3) 0.007(2)
C23 0.042(3) 0.037(3) 0.046(3) 0.007(3) -0.021(3) -0.007(3)
C24 0.023(2) 0.050(3) 0.040(3) 0.015(3) -0.003(2) 0.006(2)
C25 0.032(3) 0.051(3) 0.039(3) 0.001(2) 0.004(2) 0.020(3)
C26 0.030(2) 0.034(2) 0.022(2) -0.003(2) 0.000(2) 0.0094(19)
C31 0.016(7) 0.022(7) 0.036(6) -0.005(5) -0.002(5) 0.001(5)
C32 0.079(10) 0.052(7) 0.031(6) -0.020(6) 0.012(6) -0.031(7)
C33 0.074(9) 0.061(8) 0.046(7) -0.028(6) 0.014(7) -0.038(8)
C34 0.046(8) 0.063(9) 0.029(7) -0.027(6) -0.007(7) -0.008(7)
C35 0.120(15) 0.050(8) 0.035(6) -0.009(6) -0.016(8) -0.010(9)
C36 0.087(10) 0.031(6) 0.032(6) -0.006(5) -0.021(7) -0.007(7)
C31A 0.030(9) 0.013(6) 0.022(6) -0.003(5) -0.012(5) 0.002(5)
C32A 0.066(8) 0.027(5) 0.018(4) 0.000(4) 0.004(5) 0.001(5)
C33A 0.121(11) 0.031(6) 0.014(5) 0.001(4) 0.009(7) 0.005(7)
C34A 0.116(13) 0.051(9) 0.032(6) -0.023(7) -0.020(7) 0.025(9)
C35A 0.079(13) 0.108(18) 0.048(10) -0.050(11) -0.029(8) -0.009(12)
C36A 0.034(6) 0.075(10) 0.065(8) -0.050(8) -0.006(6) 0.002(6)
C41 0.023(2) 0.024(2) 0.021(2) -0.0075(18) 0.0018(17) -0.0006(18)
C42 0.032(3) 0.033(3) 0.043(3) 0.007(2) 0.008(2) 0.001(2)
C43 0.024(2) 0.044(3) 0.056(3) -0.003(3) 0.014(3) 0.000(2)
C44 0.021(2) 0.044(3) 0.049(3) -0.013(3) -0.002(2) 0.009(2)
C45 0.027(3) 0.052(3) 0.035(3) 0.001(2) -0.004(2) 0.011(2)
C46 0.020(2) 0.040(2) 0.026(2) 0.001(3) -0.002(2) 0.003(2)
C51 0.022(2) 0.025(2) 0.023(2) 0.0012(17) 0.0015(18) -0.0043(18)
C52 0.058(3) 0.040(3) 0.033(3) 0.003(3) 0.004(3) -0.026(3)
C53 0.078(5) 0.056(4) 0.031(3) 0.016(3) 0.002(3) -0.022(4)
C54 0.063(4) 0.065(4) 0.023(3) -0.002(3) -0.005(3) -0.010(4)
C55 0.061(4) 0.042(3) 0.030(3) -0.005(3) -0.007(3) -0.017(3)
C56 0.040(3) 0.028(3) 0.026(2) 0.0033(19) -0.002(2) -0.008(2)
C61 0.030(3) 0.017(2) 0.055(3) -0.001(2) -0.004(2) -0.002(2)
C62 0.027(2) 0.025(2) 0.033(3) -0.005(2) 0.000(2) -0.004(2)

loop_
_atom_type_symbol
_atom_type_description
_atom_type_scat_dispersion_real
_atom_type_scat_dispersion_imag
_atom_type_scat_source
C C 0.0033 0.0016 'International Tables Vol C Tables 4.2.6.8 and 6.1.1.4'
H H 0.0000 0.0000 'International Tables Vol C Tables 4.2.6.8 and 6.1.1.4'
O O 0.0106 0.0060 'International Tables Vol C Tables 4.2.6.8 and 6.1.1.4'
P P 0.1023 0.0942 'International Tables Vol C Tables 4.2.6.8 and 6.1.1.4'
S S 0.1246 0.1234 'International Tables Vol C Tables 4.2.6.8 and 6.1.1.4'
Pd Pd -0.9988 1.0072 'International Tables Vol C Tables 4.2.6.8 and 6.1.1.4'

loop_
_geom_angle_atom_site_label_1
_geom_angle_atom_site_label_2
_geom_angle_atom_site_label_3
_geom_angle
_geom_angle_site_symmetry_1
_geom_angle_site_symmetry_3
_geom_angle_publ_flag
P1 Pd1 P2 85.41(4) . . ?
P1 Pd1 S1 90.01(4) . . ?
P2 Pd1 S1 171.06(5) . . ?
P1 Pd1 S2 176.64(5) . . ?
P2 Pd1 S2 95.80(4) . . ?
S1 Pd1 S2 89.20(4) . . ?
C21 P1 C31 109.4(6) . . ?
C21 P1 C61 104.0(2) . . ?
C31 P1 C61 99.0(5) . . ?
C21 P1 C31A 104.2(5) . . ?
C61 P1 C31A 113.5(4) . . ?
C21 P1 Pd1 116.87(15) . . ?
C31 P1 Pd1 116.9(5) . . ?
C61 P1 Pd1 108.32(16) . . ?
C31A P1 Pd1 110.0(5) . . ?
C11 S1 Pd1 103.88(16) . . ?
C1 O1 C13 117.3(6) . . ?
O1 C1 C2 118.6(7) . . ?
O1 C1 H1A 107.7 . . ?
C2 C1 H1A 107.7 . . ?
O1 C1 H1B 107.7 . . ?
C2 C1 H1B 107.7 . . ?
H1A C1 H1B 107.1 . . ?
C16 S2 Pd1 103.85(15) . . ?
C41 P2 C51 105.1(2) . . ?
C41 P2 C62 103.9(2) . . ?
C51 P2 C62 105.8(2) . . ?
C41 P2 Pd1 123.59(15) . . ?
C51 P2 Pd1 109.43(15) . . ?
C62 P2 Pd1 107.69(16) . . ?
C14 O2 C3 115.5(4) . . ?
C1 C2 C3 111.7(6) . . ?
C1 C2 H2A 109.3 . . ?
C3 C2 H2A 109.3 . . ?
C1 C2 H2B 109.3 . . ?
C3 C2 H2B 109.3 . . ?
H2A C2 H2B 107.9 . . ?
O2 C3 C2 111.9(6) . . ?
O2 C3 H3A 109.2 . . ?
C2 C3 H3A 109.2 . . ?
O2 C3 H3B 109.2 . . ?
C2 C3 H3B 109.2 . . ?
H3A C3 H3B 107.9 . . ?
C16 C11 C12 118.5(4) . . ?
C16 C11 S1 122.2(4) . . ?
C12 C11 S1 119.3(4) . . ?
C13 C12 C11 121.5(5) . . ?
C13 C12 H12 119.2 . . ?
C11 C12 H12 119.2 . . ?
C12 C13 C14 119.7(5) . . ?
C12 C13 O1 117.4(5) . . ?
C14 C13 O1 122.3(5) . . ?
C15 C14 O2 118.1(5) . . ?
C15 C14 C13 118.8(5) . . ?
O2 C14 C13 122.9(5) . . ?
C14 C15 C16 122.3(5) . . ?
C14 C15 H15 118.8 . . ?
C16 C15 H15 118.8 . . ?
C15 C16 C11 118.8(4) . . ?
C15 C16 S2 120.4(4) . . ?
C11 C16 S2 120.7(3) . . ?
C22 C21 C26 119.4(4) . . ?
C22 C21 P1 118.6(4) . . ?
C26 C21 P1 121.8(3) . . ?
C21 C22 C23 120.2(5) . . ?
C21 C22 H22 119.9 . . ?
C23 C22 H22 119.9 . . ?
C24 C23 C22 120.3(5) . . ?
C24 C23 H23 119.9 . . ?
C22 C23 H23 119.9 . . ?
C25 C24 C23 120.2(5) . . ?
C25 C24 H24 119.9 . . ?
C23 C24 H24 119.9 . . ?
C24 C25 C26 120.3(5) . . ?
C24 C25 H25 119.9 . . ?
C26 C25 H25 119.9 . . ?
C21 C26 C25 119.6(5) . . ?
C21 C26 H26 120.2 . . ?
C25 C26 H26 120.2 . . ?
C36 C31 C32 120.5(10) . . ?
C36 C31 P1 115.0(9) . . ?
C32 C31 P1 124.5(10) . . ?
C31 C32 C33 116.9(11) . . ?
C31 C32 H32 121.5 . . ?
C33 C32 H32 121.5 . . ?
C34 C33 C32 124.6(12) . . ?
C34 C33 H33 117.7 . . ?
C32 C33 H33 117.7 . . ?
C35 C34 C33 118.7(12) . . ?
C35 C34 H34 120.7 . . ?
C33 C34 H34 120.7 . . ?
C34 C35 C36 118.9(12) . . ?
C34 C35 H35 120.5 . . ?
C36 C35 H35 120.5 . . ?
C31 C36 C35 120.4(10) . . ?
C31 C36 H36 119.8 . . ?
C35 C36 H36 119.8 . . ?
C36A C31A C32A 117.3(10) . . ?
C36A C31A P1 119.9(10) . . ?
C32A C31A P1 122.8(8) . . ?
C33A C32A C31A 120.7(12) . . ?
C33A C32A H32A 119.6 . . ?
C31A C32A H32A 119.6 . . ?
C34A C33A C32A 122.1(12) . . ?
C34A C33A H33A 118.9 . . ?
C32A C33A H33A 118.9 . . ?
C33A C34A C35A 118.8(12) . . ?
C33A C34A H34A 120.6 . . ?
C35A C34A H34A 120.6 . . ?
C34A C35A C36A 120.8(14) . . ?
C34A C35A H35A 119.6 . . ?
C36A C35A H35A 119.6 . . ?
C31A C36A C35A 120.0(13) . . ?
C31A C36A H36A 120.0 . . ?
C35A C36A H36A 120.0 . . ?
C46 C41 C42 119.2(4) . . ?
C46 C41 P2 121.1(3) . . ?
C42 C41 P2 119.7(4) . . ?
C43 C42 C41 120.7(5) . . ?
C43 C42 H42 119.7 . . ?
C41 C42 H42 119.7 . . ?
C42 C43 C44 119.9(5) . . ?
C42 C43 H43 120.0 . . ?
C44 C43 H43 120.0 . . ?
C45 C44 C43 119.9(5) . . ?
C45 C44 H44 120.1 . . ?
C43 C44 H44 120.1 . . ?
C44 C45 C46 120.2(5) . . ?
C44 C45 H45 119.9 . . ?
C46 C45 H45 119.9 . . ?
C41 C46 C45 120.1(4) . . ?
C41 C46 H46 119.9 . . ?
C45 C46 H46 119.9 . . ?
C52 C51 C56 118.3(4) . . ?
C52 C51 P2 123.5(4) . . ?
C56 C51 P2 118.3(3) . . ?
C53 C52 C51 120.9(5) . . ?
C53 C52 H52 119.6 . . ?
C51 C52 H52 119.6 . . ?
C54 C53 C52 120.3(5) . . ?
C54 C53 H53 119.9 . . ?
C52 C53 H53 119.9 . . ?
C53 C54 C55 119.2(5) . . ?
C53 C54 H54 120.4 . . ?
C55 C54 H54 120.4 . . ?
C54 C55 C56 121.2(5) . . ?
C54 C55 H55 119.4 . . ?
C56 C55 H55 119.4 . . ?
C55 C56 C51 120.2(5) . . ?
C55 C56 H56 119.9 . . ?
C51 C56 H56 119.9 . . ?
C62 C61 P1 109.9(3) . . ?
C62 C61 H61A 109.7 . . ?
P1 C61 H61A 109.7 . . ?
C62 C61 H61B 109.7 . . ?
P1 C61 H61B 109.7 . . ?
H61A C61 H61B 108.2 . . ?
C61 C62 P2 108.6(3) . . ?
C61 C62 H62A 110.0 . . ?
P2 C62 H62A 110.0 . . ?
C61 C62 H62B 110.0 . . ?
P2 C62 H62B 110.0 . . ?
H62A C62 H62B 108.3 . . ?

loop_
_geom_bond_atom_site_label_1
_geom_bond_atom_site_label_2
_geom_bond_distance
_geom_bond_site_symmetry_2
_geom_bond_publ_flag
Pd1 P1 2.2677(11) . ?
Pd1 P2 2.2713(12) . ?
Pd1 S1 2.2918(12) . ?
Pd1 S2 2.3041(11) . ?
P1 C21 1.810(4) . ?
P1 C31 1.815(10) . ?
P1 C61 1.828(5) . ?
P1 C31A 1.850(9) . ?
S1 C11 1.752(5) . ?
O1 C1 1.345(9) . ?
O1 C13 1.408(7) . ?
C1 C2 1.484(10) . ?
C1 H1A 0.9900 . ?
C1 H1B 0.9900 . ?
S2 C16 1.762(5) . ?
P2 C41 1.812(5) . ?
P2 C51 1.822(5) . ?
P2 C62 1.837(5) . ?
O2 C14 1.372(6) . ?
O2 C3 1.427(6) . ?
C2 C3 1.500(10) . ?
C2 H2A 0.9900 . ?
C2 H2B 0.9900 . ?
C3 H3A 0.9900 . ?
C3 H3B 0.9900 . ?
C11 C16 1.392(6) . ?
C11 C12 1.395(6) . ?
C12 C13 1.381(8) . ?
C12 H12 0.9500 . ?
C13 C14 1.383(8) . ?
C14 C15 1.370(7) . ?
C15 C16 1.392(6) . ?
C15 H15 0.9500 . ?
C21 C22 1.378(7) . ?
C21 C26 1.380(6) . ?
C22 C23 1.385(7) . ?
C22 H22 0.9500 . ?
C23 C24 1.363(8) . ?
C23 H23 0.9500 . ?
C24 C25 1.362(7) . ?
C24 H24 0.9500 . ?
C25 C26 1.396(6) . ?
C25 H25 0.9500 . ?
C26 H26 0.9500 . ?
C31 C36 1.342(14) . ?
C31 C32 1.370(15) . ?
C32 C33 1.375(13) . ?
C32 H32 0.9500 . ?
C33 C34 1.332(17) . ?
C33 H33 0.9500 . ?
C34 C35 1.343(15) . ?
C34 H34 0.9500 . ?
C35 C36 1.426(13) . ?
C35 H35 0.9500 . ?
C36 H36 0.9500 . ?
C31A C36A 1.372(14) . ?
C31A C32A 1.395(14) . ?
C32A C33A 1.383(12) . ?
C32A H32A 0.9500 . ?
C33A C34A 1.338(17) . ?
C33A H33A 0.9500 . ?
C34A C35A 1.352(17) . ?
C34A H34A 0.9500 . ?
C35A C36A 1.426(15) . ?
C35A H35A 0.9500 . ?
C36A H36A 0.9500 . ?
C41 C46 1.374(6) . ?
C41 C42 1.393(7) . ?
C42 C43 1.369(7) . ?
C42 H42 0.9500 . ?
C43 C44 1.390(8) . ?
C43 H43 0.9500 . ?
C44 C45 1.366(7) . ?
C44 H44 0.9500 . ?
C45 C46 1.395(6) . ?
C45 H45 0.9500 . ?
C46 H46 0.9500 . ?
C51 C52 1.383(6) . ?
C51 C56 1.386(6) . ?
C52 C53 1.382(8) . ?
C52 H52 0.9500 . ?
C53 C54 1.366(8) . ?
C53 H53 0.9500 . ?
C54 C55 1.370(8) . ?
C54 H54 0.9500 . ?
C55 C56 1.374(7) . ?
C55 H55 0.9500 . ?
C56 H56 0.9500 . ?
C61 C62 1.516(6) . ?
C61 H61A 0.9900 . ?
C61 H61B 0.9900 . ?
C62 H62A 0.9900 . ?
C62 H62B 0.9900 . ?
